data_4061974
loop_
_publ_author_name
'Borowski, Andrzej F.'
'Sabo-Etienne, Sylviane'
'Donnadieu, Bruno'
'Chaudret, Bruno'

_publ_section_title
;
 Reactivity of the Bis(dihydrogen) Complex [RuH~2~(\h^2^-H~2~)~2~(PCy~3~)~2~]
 towards N-Heteroaromatic Compounds. Regioselective Hydrogenation
 of Acridine to 1,2,3,4,5,6,7,8-Octahydroacridine
;
_journal_coden_ASTM ORGND7
_journal_issue 8
_journal_name_full Organometallics
_journal_page_first 1630
_journal_page_last 1637
_journal_paper_doi 10.1021/om020995p
_journal_volume 22
_journal_year 2003
_chemical_formula_sum 'C44 H76 N2 P2 Ru'
_chemical_formula_weight 796.08
_space_group_IT_number 2
_symmetry_cell_setting triclinic
_symmetry_space_group_name_Hall '-P 1'
_symmetry_space_group_name_H-M 'P -1'
_cell_angle_alpha 73.759(19)
_cell_angle_beta 85.968(19)
_cell_angle_gamma 73.722(18)
_cell_formula_units_Z 2
_cell_length_a 10.7406(16)
_cell_length_b 14.063(2)
_cell_length_c 15.132(3)
_cell_measurement_temperature 160(2)
_cell_volume 2106.3(6)
_diffrn_ambient_temperature 160(2)
_exptl_crystal_density_diffrn 1.255
_cod_depositor_comments
;
 Updated bibliographical information.

 Antanas Vaitkus,
 2019-09-11

 Removed the publication section title from the publication author list
 and added it as a separate data item.

 Antanas Vaitkus,
 2019-10-01
;
_cod_database_code 4061974

loop_
_symmetry_equiv_pos_as_xyz
'x, y, z'
'-x, -y, -z'

loop_
_atom_site_label
_atom_site_type_symbol
_atom_site_fract_x
_atom_site_fract_y
_atom_site_fract_z
_atom_site_U_iso_or_equiv
_atom_site_adp_type
_atom_site_occupancy
_atom_site_symmetry_multiplicity
_atom_site_calc_flag
_atom_site_refinement_flags
_atom_site_disorder_assembly
_atom_site_disorder_group
Ru1 Ru 0.562158(18) 0.192125(16) 0.252884(14) 0.02091(7) Uani 1 1 d . . .
P1 P 0.68385(6) 0.18157(5) 0.12218(4) 0.01969(14) Uani 1 1 d . . .
P2 P 0.65235(6) 0.27881(5) 0.32960(4) 0.02019(14) Uani 1 1 d . . .
C1 C 0.4644(3) 0.1186(2) 0.3779(2) 0.0323(6) Uani 1 1 d . . .
H1 H 0.4745 0.1322 0.4346 0.039 Uiso 1 1 calc R . .
C2 C 0.3685(2) 0.1799(2) 0.3129(2) 0.0346(7) Uani 1 1 d . . .
H2 H 0.3020 0.2391 0.3180 0.042 Uiso 1 1 calc R . .
C3 C 0.3903(2) 0.1364(2) 0.2383(2) 0.0320(6) Uani 1 1 d . . .
H3 H 0.3419 0.1600 0.1825 0.038 Uiso 1 1 calc R . .
C4 C 0.4980(2) 0.0511(2) 0.26344(19) 0.0291(6) Uani 1 1 d . . .
H4 H 0.5362 0.0083 0.2245 0.035 Uiso 1 1 calc R . .
N1 N 0.5429(2) 0.03588(19) 0.35068(16) 0.0320(5) Uani 1 1 d . . .
C111 C 0.7636(2) 0.2849(2) 0.06460(18) 0.0241(6) Uani 1 1 d . . .
H111 H 0.8280 0.2810 0.1110 0.029 Uiso 1 1 calc R . .
C112 C 0.6747(3) 0.3952(2) 0.0456(2) 0.0325(6) Uani 1 1 d . . .
H11A H 0.6139 0.4080 -0.0053 0.039 Uiso 1 1 calc R . .
H11B H 0.6230 0.4036 0.1011 0.039 Uiso 1 1 calc R . .
C113 C 0.7547(3) 0.4730(2) 0.0199(2) 0.0380(7) Uani 1 1 d . . .
H11C H 0.6955 0.5435 0.0059 0.046 Uiso 1 1 calc R . .
H11D H 0.8098 0.4638 0.0731 0.046 Uiso 1 1 calc R . .
C114 C 0.8405(3) 0.4611(2) -0.0629(2) 0.0419(7) Uani 1 1 d . . .
H11E H 0.7854 0.4799 -0.1182 0.050 Uiso 1 1 calc R . .
H11F H 0.8962 0.5086 -0.0738 0.050 Uiso 1 1 calc R . .
C115 C 0.9251(3) 0.3517(3) -0.0479(2) 0.0423(7) Uani 1 1 d . . .
H11G H 0.9890 0.3364 0.0017 0.051 Uiso 1 1 calc R . .
H11H H 0.9736 0.3448 -0.1049 0.051 Uiso 1 1 calc R . .
C116 C 0.8442(3) 0.2744(2) -0.0220(2) 0.0341(6) Uani 1 1 d . . .
H11I H 0.9024 0.2037 -0.0106 0.041 Uiso 1 1 calc R . .
H11J H 0.7854 0.2860 -0.0738 0.041 Uiso 1 1 calc R . .
C121 C 0.5751(2) 0.1714(2) 0.03459(18) 0.0246(6) Uani 1 1 d . . .
H121 H 0.5344 0.1159 0.0686 0.030 Uiso 1 1 calc R . .
C122 C 0.4605(3) 0.2680(2) 0.0043(2) 0.0346(7) Uani 1 1 d . . .
H12A H 0.4194 0.2885 0.0592 0.042 Uiso 1 1 calc R . .
H12B H 0.4927 0.3254 -0.0347 0.042 Uiso 1 1 calc R . .
C123 C 0.3596(3) 0.2478(3) -0.0498(2) 0.0418(8) Uani 1 1 d . . .
H12C H 0.3248 0.1924 -0.0100 0.050 Uiso 1 1 calc R . .
H12D H 0.2867 0.3108 -0.0684 0.050 Uiso 1 1 calc R . .
C124 C 0.4189(3) 0.2167(2) -0.1344(2) 0.0409(7) Uani 1 1 d . . .
H12E H 0.4471 0.2744 -0.1767 0.049 Uiso 1 1 calc R . .
H12F H 0.3531 0.2014 -0.1669 0.049 Uiso 1 1 calc R . .
C125 C 0.5344(3) 0.1224(3) -0.1082(2) 0.0395(7) Uani 1 1 d . . .
H12G H 0.5755 0.1065 -0.1650 0.047 Uiso 1 1 calc R . .
H12H H 0.5038 0.0628 -0.0725 0.047 Uiso 1 1 calc R . .
C126 C 0.6357(3) 0.1380(3) -0.05121(19) 0.0352(7) Uani 1 1 d . . .
H12I H 0.6752 0.1912 -0.0898 0.042 Uiso 1 1 calc R . .
H12J H 0.7053 0.0729 -0.0316 0.042 Uiso 1 1 calc R . .
C131 C 0.8203(2) 0.06475(19) 0.12257(17) 0.0215(5) Uani 1 1 d . . .
H131 H 0.8432 0.0691 0.0566 0.026 Uiso 1 1 calc R . .
C132 C 0.7818(2) -0.0358(2) 0.16084(19) 0.0279(6) Uani 1 1 d . . .
H13A H 0.7032 -0.0320 0.1281 0.033 Uiso 1 1 calc R . .
H13B H 0.7604 -0.0445 0.2268 0.033 Uiso 1 1 calc R . .
C133 C 0.8904(3) -0.1292(2) 0.1503(2) 0.0331(6) Uani 1 1 d . . .
H13C H 0.8640 -0.1928 0.1797 0.040 Uiso 1 1 calc R . .
H13D H 0.9044 -0.1249 0.0841 0.040 Uiso 1 1 calc R . .
C134 C 1.0162(3) -0.1349(2) 0.19384(19) 0.0342(7) Uani 1 1 d . . .
H13E H 1.0058 -0.1485 0.2614 0.041 Uiso 1 1 calc R . .
H13F H 1.0861 -0.1923 0.1812 0.041 Uiso 1 1 calc R . .
C135 C 1.0531(2) -0.0350(2) 0.15581(19) 0.0296(6) Uani 1 1 d . . .
H13G H 1.0705 -0.0245 0.0891 0.036 Uiso 1 1 calc R . .
H13H H 1.1337 -0.0392 0.1865 0.036 Uiso 1 1 calc R . .
C136 C 0.9450(2) 0.0568(2) 0.17076(18) 0.0270(6) Uani 1 1 d . . .
H13I H 0.9293 0.0478 0.2375 0.032 Uiso 1 1 calc R . .
H13J H 0.9717 0.1210 0.1456 0.032 Uiso 1 1 calc R . .
C211 C 0.7930(2) 0.3330(2) 0.28612(18) 0.0239(5) Uani 1 1 d . . .
H211 H 0.7777 0.3639 0.2184 0.029 Uiso 1 1 calc R . .
C212 C 0.8150(3) 0.4186(2) 0.3230(2) 0.0331(7) Uani 1 1 d . . .
H21A H 0.7354 0.4768 0.3131 0.040 Uiso 1 1 calc R . .
H21B H 0.8328 0.3920 0.3900 0.040 Uiso 1 1 calc R . .
C213 C 0.9291(3) 0.4565(2) 0.2743(2) 0.0384(7) Uani 1 1 d . . .
H21C H 0.9068 0.4900 0.2085 0.046 Uiso 1 1 calc R . .
H21D H 0.9441 0.5087 0.3016 0.046 Uiso 1 1 calc R . .
C214 C 1.0531(3) 0.3693(2) 0.2821(2) 0.0351(7) Uani 1 1 d . . .
H21E H 1.1229 0.3963 0.2468 0.042 Uiso 1 1 calc R . .
H21F H 1.0811 0.3402 0.3474 0.042 Uiso 1 1 calc R . .
C215 C 1.0310(3) 0.2854(2) 0.2451(2) 0.0330(6) Uani 1 1 d . . .
H21G H 1.1109 0.2275 0.2535 0.040 Uiso 1 1 calc R . .
H21H H 1.0109 0.3128 0.1784 0.040 Uiso 1 1 calc R . .
C216 C 0.9190(2) 0.2468(2) 0.29559(19) 0.0274(6) Uani 1 1 d . . .
H21I H 0.9420 0.2158 0.3616 0.033 Uiso 1 1 calc R . .
H21J H 0.9056 0.1924 0.2705 0.033 Uiso 1 1 calc R . .
C221 C 0.5336(2) 0.39599(19) 0.35078(17) 0.0229(5) Uani 1 1 d . . .
H221 H 0.5799 0.4244 0.3879 0.028 Uiso 1 1 calc R . .
C222 C 0.4892(3) 0.4802(2) 0.26093(19) 0.0298(6) Uani 1 1 d . . .
H22A H 0.5661 0.4962 0.2267 0.036 Uiso 1 1 calc R . .
H22B H 0.4429 0.4547 0.2221 0.036 Uiso 1 1 calc R . .
C223 C 0.3996(3) 0.5785(2) 0.2794(2) 0.0370(7) Uani 1 1 d . . .
H22C H 0.4483 0.6076 0.3133 0.044 Uiso 1 1 calc R . .
H22D H 0.3700 0.6301 0.2200 0.044 Uiso 1 1 calc R . .
C224 C 0.2824(3) 0.5569(2) 0.3352(2) 0.0408(7) Uani 1 1 d . . .
H22E H 0.2292 0.6205 0.3495 0.049 Uiso 1 1 calc R . .
H22F H 0.2283 0.5350 0.2986 0.049 Uiso 1 1 calc R . .
C225 C 0.3248(3) 0.4736(2) 0.4235(2) 0.0423(8) Uani 1 1 d . . .
H22G H 0.2472 0.4581 0.4571 0.051 Uiso 1 1 calc R . .
H22H H 0.3707 0.4988 0.4629 0.051 Uiso 1 1 calc R . .
C226 C 0.4144(3) 0.3748(2) 0.4060(2) 0.0348(7) Uani 1 1 d . . .
H22I H 0.3661 0.3458 0.3716 0.042 Uiso 1 1 calc R . .
H22J H 0.4428 0.3233 0.4656 0.042 Uiso 1 1 calc R . .
C231 C 0.6966(2) 0.1976(2) 0.44955(18) 0.0258(6) Uani 1 1 d . . .
H231 H 0.6124 0.1856 0.4757 0.031 Uiso 1 1 calc R . .
C232 C 0.7439(3) 0.2405(2) 0.5194(2) 0.0351(7) Uani 1 1 d . . .
H23A H 0.6881 0.3107 0.5160 0.042 Uiso 1 1 calc R . .
H23B H 0.8338 0.2449 0.5048 0.042 Uiso 1 1 calc R . .
C233 C 0.7396(3) 0.1702(2) 0.6166(2) 0.0433(8) Uani 1 1 d . . .
H23C H 0.7731 0.1970 0.6612 0.052 Uiso 1 1 calc R . .
H23D H 0.6485 0.1705 0.6326 0.052 Uiso 1 1 calc R . .
C234 C 0.8202(4) 0.0601(3) 0.6237(2) 0.0484(8) Uani 1 1 d . . .
H23E H 0.9130 0.0584 0.6158 0.058 Uiso 1 1 calc R . .
H23F H 0.8097 0.0157 0.6858 0.058 Uiso 1 1 calc R . .
C235 C 0.7802(3) 0.0179(2) 0.5520(2) 0.0407(7) Uani 1 1 d . . .
H23G H 0.6913 0.0102 0.5652 0.049 Uiso 1 1 calc R . .
H23H H 0.8394 -0.0511 0.5553 0.049 Uiso 1 1 calc R . .
C236 C 0.7834(3) 0.0884(2) 0.45544(19) 0.0297(6) Uani 1 1 d . . .
H23I H 0.7528 0.0606 0.4104 0.036 Uiso 1 1 calc R . .
H23J H 0.8736 0.0911 0.4398 0.036 Uiso 1 1 calc R . .
N2 N 0.7328(3) 0.8364(2) 0.40740(19) 0.0447(7) Uani 1 1 d . . .
C101 C 0.6921(4) 0.7742(3) 0.3696(2) 0.0561(9) Uani 1 1 d . . .
H101 H 0.6095 0.7886 0.3423 0.067 Uiso 1 1 calc R . .
C102 C 0.7885(5) 0.6888(3) 0.3774(3) 0.0722(12) Uani 1 1 d . . .
H102 H 0.7870 0.6315 0.3562 0.087 Uiso 1 1 calc R . .
C103 C 0.8920(5) 0.6980(3) 0.4220(3) 0.0759(14) Uani 1 1 d . . .
H103 H 0.9733 0.6481 0.4374 0.091 Uiso 1 1 calc R . .
C104 C 0.8548(4) 0.7920(3) 0.4392(3) 0.0571(10) Uani 1 1 d . . .
H104 H 0.9054 0.8205 0.4681 0.069 Uiso 1 1 calc R . .
H1 H 0.513(3) 0.303(2) 0.188(2) 0.037(8) Uiso 1 1 d . . .
H2 H 0.686(3) 0.896(3) 0.408(2) 0.046(10) Uiso 1 1 d . . .

loop_
_atom_site_aniso_label
_atom_site_aniso_U_11
_atom_site_aniso_U_22
_atom_site_aniso_U_33
_atom_site_aniso_U_23
_atom_site_aniso_U_13
_atom_site_aniso_U_12
Ru1 0.01981(11) 0.02331(12) 0.02119(12) -0.00732(9) 0.00137(7) -0.00741(8)
P1 0.0206(3) 0.0181(3) 0.0187(3) -0.0038(3) -0.0011(2) -0.0036(2)
P2 0.0206(3) 0.0193(3) 0.0204(3) -0.0048(3) 0.0002(2) -0.0057(2)
C1 0.0345(15) 0.0443(18) 0.0287(15) -0.0148(14) 0.0099(12) -0.0248(13)
C2 0.0230(13) 0.0385(17) 0.0518(19) -0.0232(16) 0.0095(12) -0.0146(12)
C3 0.0238(13) 0.0384(17) 0.0375(16) -0.0097(14) -0.0008(11) -0.0145(12)
C4 0.0290(14) 0.0314(16) 0.0346(16) -0.0142(14) 0.0083(11) -0.0168(12)
N1 0.0318(12) 0.0331(14) 0.0332(13) -0.0026(12) 0.0003(10) -0.0185(10)
C111 0.0268(13) 0.0216(14) 0.0236(14) -0.0046(12) 0.0014(10) -0.0079(11)
C112 0.0325(14) 0.0217(15) 0.0374(16) -0.0009(13) -0.0032(12) -0.0044(11)
C113 0.0436(16) 0.0199(15) 0.0448(18) 0.0004(14) -0.0025(13) -0.0079(12)
C114 0.0544(19) 0.0358(18) 0.0349(17) 0.0042(15) -0.0011(14) -0.0249(15)
C115 0.0508(18) 0.0422(19) 0.0380(18) -0.0093(16) 0.0159(14) -0.0241(15)
C116 0.0440(16) 0.0293(16) 0.0308(16) -0.0086(14) 0.0123(12) -0.0152(13)
C121 0.0264(13) 0.0244(14) 0.0225(13) -0.0057(12) -0.0049(10) -0.0054(11)
C122 0.0348(15) 0.0279(15) 0.0374(16) -0.0065(14) -0.0144(12) -0.0013(12)
C123 0.0361(15) 0.0392(18) 0.0476(19) -0.0106(16) -0.0197(14) -0.0027(13)
C124 0.0523(18) 0.0407(18) 0.0312(16) 0.0033(15) -0.0183(14) -0.0237(15)
C125 0.0465(17) 0.052(2) 0.0280(16) -0.0152(15) -0.0018(12) -0.0207(15)
C126 0.0356(15) 0.0488(19) 0.0253(15) -0.0152(14) -0.0026(11) -0.0122(13)
C131 0.0228(12) 0.0220(14) 0.0173(12) -0.0054(11) -0.0001(9) -0.0023(10)
C132 0.0279(13) 0.0223(14) 0.0287(14) -0.0027(12) 0.0029(11) -0.0040(11)
C133 0.0330(14) 0.0233(15) 0.0381(17) -0.0057(14) 0.0018(12) -0.0029(12)
C134 0.0364(15) 0.0277(16) 0.0267(15) -0.0046(13) -0.0008(12) 0.0072(12)
C135 0.0225(12) 0.0370(17) 0.0254(14) -0.0107(13) -0.0031(10) 0.0010(11)
C136 0.0264(13) 0.0271(15) 0.0260(14) -0.0094(12) -0.0019(10) -0.0019(11)
C211 0.0219(12) 0.0250(14) 0.0263(14) -0.0086(12) 0.0022(10) -0.0077(10)
C212 0.0308(14) 0.0296(16) 0.0455(18) -0.0163(15) 0.0057(12) -0.0137(12)
C213 0.0352(15) 0.0333(17) 0.054(2) -0.0173(16) 0.0054(13) -0.0163(13)
C214 0.0289(14) 0.0406(18) 0.0406(17) -0.0111(15) 0.0021(12) -0.0172(13)
C215 0.0267(13) 0.0391(17) 0.0356(16) -0.0136(14) 0.0023(11) -0.0100(12)
C216 0.0218(12) 0.0291(15) 0.0336(15) -0.0119(13) 0.0004(11) -0.0075(11)
C221 0.0244(12) 0.0202(14) 0.0228(13) -0.0045(12) 0.0022(10) -0.0055(10)
C222 0.0335(14) 0.0233(15) 0.0278(15) -0.0030(13) 0.0039(11) -0.0049(11)
C223 0.0420(16) 0.0226(15) 0.0382(17) -0.0011(14) 0.0024(13) -0.0033(12)
C224 0.0327(15) 0.0267(16) 0.059(2) -0.0139(16) 0.0045(14) 0.0003(12)
C225 0.0412(16) 0.0318(17) 0.051(2) -0.0154(16) 0.0226(14) -0.0067(13)
C226 0.0360(15) 0.0249(16) 0.0387(17) -0.0054(14) 0.0146(12) -0.0073(12)
C231 0.0301(13) 0.0241(14) 0.0222(14) -0.0035(12) -0.0025(10) -0.0077(11)
C232 0.0429(16) 0.0299(16) 0.0328(16) -0.0089(14) -0.0088(12) -0.0076(13)
C233 0.060(2) 0.0421(19) 0.0276(16) -0.0091(15) -0.0113(14) -0.0112(15)
C234 0.067(2) 0.0389(19) 0.0346(18) -0.0008(16) -0.0191(16) -0.0120(16)
C235 0.0520(18) 0.0272(16) 0.0390(17) 0.0007(15) -0.0138(14) -0.0107(14)
C236 0.0338(14) 0.0219(14) 0.0311(15) -0.0035(13) -0.0085(11) -0.0056(11)
N2 0.0614(18) 0.0323(16) 0.0333(15) -0.0030(13) 0.0063(13) -0.0089(14)
C101 0.081(3) 0.051(2) 0.041(2) -0.0127(19) 0.0172(18) -0.030(2)
C102 0.111(4) 0.052(3) 0.062(3) -0.023(2) 0.035(3) -0.035(3)
C103 0.084(3) 0.046(2) 0.064(3) 0.000(2) 0.027(2) 0.013(2)
C104 0.062(2) 0.052(2) 0.049(2) -0.0107(19) -0.0010(17) -0.0043(18)

loop_
_geom_bond_atom_site_label_1
_geom_bond_atom_site_label_2
_geom_bond_distance
_geom_bond_site_symmetry_2
_geom_bond_publ_flag
Ru1 C1 2.233(3) . ?
Ru1 C4 2.237(3) . ?
Ru1 C2 2.242(3) . ?
Ru1 C3 2.244(3) . ?
Ru1 P1 2.3096(8) . ?
Ru1 P2 2.3203(7) . ?
Ru1 N1 2.335(2) . ?
Ru1 H1 1.56(3) . ?
P1 C111 1.868(3) . ?
P1 C131 1.869(2) . ?
P1 C121 1.887(2) . ?
P2 C231 1.866(3) . ?
P2 C221 1.872(2) . ?
P2 C211 1.877(3) . ?
C1 N1 1.379(4) . ?
C1 C2 1.394(4) . ?
C1 H1 0.9500 . ?
C2 C3 1.404(4) . ?
C2 H2 0.9500 . ?
C3 C4 1.397(4) . ?
C3 H3 0.9500 . ?
C4 N1 1.376(4) . ?
C4 H4 0.9500 . ?
C111 C112 1.535(4) . ?
C111 C116 1.538(4) . ?
C111 H111 1.0000 . ?
C112 C113 1.526(4) . ?
C112 H11A 0.9900 . ?
C112 H11B 0.9900 . ?
C113 C114 1.522(4) . ?
C113 H11C 0.9900 . ?
C113 H11D 0.9900 . ?
C114 C115 1.514(5) . ?
C114 H11E 0.9900 . ?
C114 H11F 0.9900 . ?
C115 C116 1.528(4) . ?
C115 H11G 0.9900 . ?
C115 H11H 0.9900 . ?
C116 H11I 0.9900 . ?
C116 H11J 0.9900 . ?
C121 C122 1.538(4) . ?
C121 C126 1.543(4) . ?
C121 H121 1.0000 . ?
C122 C123 1.535(4) . ?
C122 H12A 0.9900 . ?
C122 H12B 0.9900 . ?
C123 C124 1.508(5) . ?
C123 H12C 0.9900 . ?
C123 H12D 0.9900 . ?
C124 C125 1.520(4) . ?
C124 H12E 0.9900 . ?
C124 H12F 0.9900 . ?
C125 C126 1.532(4) . ?
C125 H12G 0.9900 . ?
C125 H12H 0.9900 . ?
C126 H12I 0.9900 . ?
C126 H12J 0.9900 . ?
C131 C132 1.531(4) . ?
C131 C136 1.532(3) . ?
C131 H131 1.0000 . ?
C132 C133 1.531(4) . ?
C132 H13A 0.9900 . ?
C132 H13B 0.9900 . ?
C133 C134 1.517(4) . ?
C133 H13C 0.9900 . ?
C133 H13D 0.9900 . ?
C134 C135 1.513(4) . ?
C134 H13E 0.9900 . ?
C134 H13F 0.9900 . ?
C135 C136 1.534(3) . ?
C135 H13G 0.9900 . ?
C135 H13H 0.9900 . ?
C136 H13I 0.9900 . ?
C136 H13J 0.9900 . ?
C211 C216 1.527(3) . ?
C211 C212 1.539(4) . ?
C211 H211 1.0000 . ?
C212 C213 1.533(4) . ?
C212 H21A 0.9900 . ?
C212 H21B 0.9900 . ?
C213 C214 1.523(4) . ?
C213 H21C 0.9900 . ?
C213 H21D 0.9900 . ?
C214 C215 1.519(4) . ?
C214 H21E 0.9900 . ?
C214 H21F 0.9900 . ?
C215 C216 1.527(4) . ?
C215 H21G 0.9900 . ?
C215 H21H 0.9900 . ?
C216 H21I 0.9900 . ?
C216 H21J 0.9900 . ?
C221 C226 1.533(4) . ?
C221 C222 1.534(4) . ?
C221 H221 1.0000 . ?
C222 C223 1.531(4) . ?
C222 H22A 0.9900 . ?
C222 H22B 0.9900 . ?
C223 C224 1.520(4) . ?
C223 H22C 0.9900 . ?
C223 H22D 0.9900 . ?
C224 C225 1.508(5) . ?
C224 H22E 0.9900 . ?
C224 H22F 0.9900 . ?
C225 C226 1.533(4) . ?
C225 H22G 0.9900 . ?
C225 H22H 0.9900 . ?
C226 H22I 0.9900 . ?
C226 H22J 0.9900 . ?
C231 C232 1.531(4) . ?
C231 C236 1.539(4) . ?
C231 H231 1.0000 . ?
C232 C233 1.532(4) . ?
C232 H23A 0.9900 . ?
C232 H23B 0.9900 . ?
C233 C234 1.525(5) . ?
C233 H23C 0.9900 . ?
C233 H23D 0.9900 . ?
C234 C235 1.511(4) . ?
C234 H23E 0.9900 . ?
C234 H23F 0.9900 . ?
C235 C236 1.524(4) . ?
C235 H23G 0.9900 . ?
C235 H23H 0.9900 . ?
C236 H23I 0.9900 . ?
C236 H23J 0.9900 . ?
N2 C104 1.342(5) . ?
N2 C101 1.347(5) . ?
N2 H2 0.85(4) . ?
C101 C102 1.330(6) . ?
C101 H101 0.9500 . ?
C102 C103 1.394(7) . ?
C102 H102 0.9500 . ?
C103 C104 1.362(6) . ?
C103 H103 0.9500 . ?
C104 H104 0.9500 . ?
